data_4320130
loop_
_publ_author_name
'Catalina Achim'
'Emile L. Bominaar'
'Richard J. Staples'
'Eckard M\"unck'
'R. H. Holm'

_publ_contact_author
;
        R.H. Holm
        Department of Chemistry and Chemical Biology
        Harvard University
        Cambridge, MA 02138
        USA
;
_publ_contact_author_email holm@chemistry.harvard.edu
_publ_contact_author_fax '+1 (617) 496-9289'
_publ_contact_author_phone '+1 (617) 495-0853'
_publ_section_title
;
 Influence of Extrinsic Factors on Electron Transfer in a Mixed-Valence
 Fe2+/Fe3+ Complex: Experimental Results and Theoretical Considerations
;
_journal_name_full 'Inorganic Chemistry'
_journal_page_first 4389
_journal_page_last 4403
_journal_paper_doi 10.1021/ic010498l
_journal_volume 40
_journal_year 2001
_chemical_formula_sum 'C56 H64 Fe2 N7 O8'
_chemical_formula_weight 1074.84
_chemical_name_systematic
;
  ?
;
_space_group_IT_number 2
_symmetry_cell_setting triclinic
_symmetry_space_group_name_Hall '-P 1'
_symmetry_space_group_name_H-M 'P -1'
_atom_sites_solution_hydrogens geom
_atom_sites_solution_primary direct
_atom_sites_solution_secondary difmap
_audit_creation_method SHELXL-97
_cell_angle_alpha 98.86(3)
_cell_angle_beta 101.15(3)
_cell_angle_gamma 95.88(3)
_cell_formula_units_Z 2
_cell_length_a 12.593(3)
_cell_length_b 12.969(3)
_cell_length_c 16.715(3)
_cell_measurement_reflns_used 4110
_cell_measurement_temperature 173(2)
_cell_measurement_theta_max 28.26
_cell_measurement_theta_min 1.26
_cell_volume 2621.6(11)
_computing_cell_refinement 'SMART (SIEMENS, V4.033, 1994)'
_computing_data_collection 'ASTRO (SIEMENS, V4.033, 1994)'
_computing_data_reduction 'SAINT (SIEMENS, V4.035, 1994)'
_computing_molecular_graphics 'SHELXTL (SIEMENS, 1994, ver 5.04)'
_computing_publication_material 'CIFTAB (Sheldrick, 1993)'
_computing_structure_refinement 'SHELXL-97 (Sheldrick, 1997)'
_computing_structure_solution 'SHELXS-97 (Sheldrick, 1990)'
_diffrn_ambient_temperature 173(2)
_diffrn_measured_fraction_theta_full 0.896
_diffrn_measured_fraction_theta_max 0.896
_diffrn_measurement_device_type 'Bruker CCD'
_diffrn_measurement_method '\w, 0.3 deg'
_diffrn_radiation_monochromator graphite
_diffrn_radiation_source 'normal-focus sealed tube'
_diffrn_radiation_type MoK\a
_diffrn_radiation_wavelength 0.71073
_diffrn_reflns_av_R_equivalents 0.0225
_diffrn_reflns_av_sigmaI/netI 0.0243
_diffrn_reflns_limit_h_max 16
_diffrn_reflns_limit_h_min -14
_diffrn_reflns_limit_k_max 16
_diffrn_reflns_limit_k_min -17
_diffrn_reflns_limit_l_max 15
_diffrn_reflns_limit_l_min -22
_diffrn_reflns_number 16108
_diffrn_reflns_theta_full 28.26
_diffrn_reflns_theta_max 28.26
_diffrn_reflns_theta_min 1.26
_diffrn_standards_decay_% <1
_diffrn_standards_interval_count 0
_diffrn_standards_number 0
_exptl_absorpt_coefficient_mu 0.615
_exptl_absorpt_correction_T_max 0.942204
_exptl_absorpt_correction_T_min 0.652528
_exptl_absorpt_correction_type 'Empirical sadabs'
_exptl_crystal_colour 'dark brown'
_exptl_crystal_density_diffrn 1.362
_exptl_crystal_density_method 'not measured'
_exptl_crystal_description prism
_exptl_crystal_F_000 1130
_exptl_crystal_size_max 0.3
_exptl_crystal_size_mid 0.15
_exptl_crystal_size_min 0.1
_refine_diff_density_max 0.783
_refine_diff_density_min -0.717
_refine_diff_density_rms 0.082
_refine_ls_extinction_method none
_refine_ls_goodness_of_fit_ref 1.181
_refine_ls_hydrogen_treatment mixed
_refine_ls_matrix_type full
_refine_ls_number_parameters 664
_refine_ls_number_reflns 11648
_refine_ls_number_restraints 0
_refine_ls_restrained_S_all 1.181
_refine_ls_R_factor_all 0.0641
_refine_ls_R_factor_gt 0.0539
_refine_ls_shift/su_max 0.006
_refine_ls_shift/su_mean 0.000
_refine_ls_structure_factor_coef Fsqd
_refine_ls_weighting_details 'calc w=1/[\s^2^(Fo^2^)+(0.0000P)^2^+8.6032P] where P=(Fo^2^+2Fc^2^)/3'
_refine_ls_weighting_scheme calc
_refine_ls_wR_factor_gt 0.1405
_refine_ls_wR_factor_ref 0.1456
_reflns_number_gt 9855
_reflns_number_total 11648
_reflns_threshold_expression >2sigma(I)
_cod_data_source_file ic010498l_1.cif
_cod_data_source_block Fe2(salmp)2_DMF_173K
_cod_depositor_comments
;
The following automatic conversions were performed:

'_symmetry_cell_setting' value 'Triclinic' changed to 'triclinic'
according to the built-in table from CIF Core dictionary named
'cif_core.dic' version 2.4.1 from 2010-06-29.

Automatic conversion script
Id: cif_fix_values 1646 2011-03-28 12:23:43Z adriana 
;
_cod_original_cell_volume 2621.7(9)
_cod_database_code 4320130

loop_
_symmetry_equiv_pos_as_xyz
'x, y, z'
'-x, -y, -z'

loop_
_atom_site_label
_atom_site_type_symbol
_atom_site_fract_x
_atom_site_fract_y
_atom_site_fract_z
_atom_site_U_iso_or_equiv
_atom_site_adp_type
_atom_site_occupancy
_atom_site_symmetry_multiplicity
_atom_site_calc_flag
_atom_site_refinement_flags
_atom_site_disorder_assembly
_atom_site_disorder_group
Fe1 Fe 0.01905(4) 0.55813(4) 0.42802(3) 0.02762(12) Uani 1 1 d . . .
O5 O 0.0561(2) 0.7094(2) 0.41925(18) 0.0381(6) Uani 1 1 d . . .
O3 O 0.0186(2) 0.5151(2) 0.31019(16) 0.0387(6) Uani 1 1 d . . .
O1 O 0.0110(2) 0.40275(19) 0.45322(16) 0.0325(5) Uani 1 1 d . . .
N1 N -0.1570(2) 0.5140(2) 0.39559(18) 0.0275(6) Uani 1 1 d . . .
N3 N 0.1878(2) 0.5671(2) 0.49056(18) 0.0271(6) Uani 1 1 d . . .
C1 C 0.1490(3) 0.7653(3) 0.4241(2) 0.0331(8) Uani 1 1 d . . .
C2 C 0.2522(3) 0.7379(3) 0.4604(2) 0.0307(7) Uani 1 1 d . . .
C3 C 0.3492(3) 0.8063(3) 0.4654(3) 0.0386(9) Uani 1 1 d . . .
H3A H 0.4158 0.7878 0.4898 0.046 Uiso 1 1 calc R . .
C4 C 0.3481(4) 0.8988(3) 0.4355(3) 0.0470(10) Uani 1 1 d . . .
H4A H 0.4126 0.9430 0.4395 0.056 Uiso 1 1 calc R . .
C5 C 0.2479(4) 0.9251(3) 0.3988(3) 0.0513(11) Uani 1 1 d . . .
H5A H 0.2461 0.9872 0.3775 0.062 Uiso 1 1 calc R . .
C6 C 0.1520(4) 0.8619(3) 0.3933(3) 0.0467(10) Uani 1 1 d . . .
H6A H 0.0867 0.8825 0.3687 0.056 Uiso 1 1 calc R . .
C7 C 0.2638(3) 0.6439(3) 0.4949(2) 0.0304(7) Uani 1 1 d . . .
H7A H 0.3382 0.6378 0.5241 0.034(11) Uiso 1 1 d R . .
C8 C -0.0571(3) 0.4711(3) 0.2457(2) 0.0337(8) Uani 1 1 d . . .
C9 C -0.0309(4) 0.4512(3) 0.1669(2) 0.0409(9) Uani 1 1 d . . .
H9A H 0.0410 0.4678 0.1624 0.049 Uiso 1 1 calc R . .
C10 C -0.1084(4) 0.4082(4) 0.0969(3) 0.0498(11) Uani 1 1 d . . .
H10A H -0.0885 0.3983 0.0458 0.060 Uiso 1 1 calc R . .
C11 C -0.2174(4) 0.3789(3) 0.1011(3) 0.0483(11) Uani 1 1 d . . .
H11A H -0.2694 0.3485 0.0536 0.058 Uiso 1 1 calc R . .
C12 C -0.2452(3) 0.3958(3) 0.1758(3) 0.0407(9) Uani 1 1 d . . .
H12A H -0.3171 0.3760 0.1790 0.049 Uiso 1 1 calc R . .
C13 C -0.1683(3) 0.4428(3) 0.2495(2) 0.0317(8) Uani 1 1 d . . .
C14 C -0.2085(3) 0.4621(3) 0.3241(2) 0.0305(7) Uani 1 1 d . . .
H14A H -0.2813 0.4386 0.3176 0.036(11) Uiso 1 1 d R . .
C15 C 0.2206(3) 0.4834(3) 0.5384(2) 0.0281(7) Uani 1 1 d . . .
H15A H 0.2959 0.4978 0.5621 0.016(8) Uiso 1 1 d R . .
C16 C 0.1974(3) 0.3781(3) 0.4822(2) 0.0288(7) Uani 1 1 d . . .
C17 C 0.2799(3) 0.3174(3) 0.4701(2) 0.0334(8) Uani 1 1 d . . .
H17A H 0.3520 0.3422 0.4967 0.040 Uiso 1 1 calc R . .
C18 C 0.2543(3) 0.2197(3) 0.4183(3) 0.0407(9) Uani 1 1 d . . .
H18A H 0.3090 0.1789 0.4099 0.049 Uiso 1 1 calc R . .
C19 C 0.1467(4) 0.1834(3) 0.3794(3) 0.0433(10) Uani 1 1 d . . .
H19A H 0.1296 0.1175 0.3453 0.052 Uiso 1 1 calc R . .
C20 C 0.0640(3) 0.2433(3) 0.3902(3) 0.0394(9) Uani 1 1 d . . .
H20A H -0.0078 0.2180 0.3632 0.047 Uiso 1 1 calc R . .
C21 C 0.0886(3) 0.3420(3) 0.4419(2) 0.0308(7) Uani 1 1 d . . .
Fe2 Fe 0.48439(4) 0.89368(4) 0.02942(3) 0.02844(12) Uani 1 1 d . . .
O4 O 0.4418(2) 0.8477(2) 0.12915(17) 0.0392(6) Uani 1 1 d . . .
O2 O 0.50448(19) 1.0522(2) 0.08247(16) 0.0324(5) Uani 1 1 d . . .
N2 N 0.6620(2) 0.9234(2) 0.05044(17) 0.0269(6) Uani 1 1 d . . .
N4 N 0.3143(2) 0.9080(2) -0.01057(17) 0.0266(6) Uani 1 1 d . . .
O6 O 0.4963(2) 0.7480(2) -0.0170(2) 0.0455(7) Uani 1 1 d . . .
C71 C 0.2470(3) 0.8064(3) 0.0852(2) 0.0307(7) Uani 1 1 d . . .
C75 C 0.7226(3) 0.8536(3) 0.0305(2) 0.0296(7) Uani 1 1 d . . .
H75A H 0.7993 0.8777 0.0384 0.023(9) Uiso 1 1 d R . .
C80 C 0.7193(3) 1.0326(3) 0.0783(2) 0.0281(7) Uani 1 1 d . . .
H80A H 0.7976 1.0307 0.0890 0.024(9) Uiso 1 1 d R . .
C74 C 0.6888(3) 0.7433(3) -0.0024(2) 0.0333(8) Uani 1 1 d . . .
C66 C 0.3488(3) 0.8030(3) 0.1386(2) 0.0337(8) Uani 1 1 d . . .
C61 C 0.6892(3) 1.0838(3) 0.1560(2) 0.0271(7) Uani 1 1 d . . .
C60 C 0.5782(3) 1.0899(3) 0.1534(2) 0.0304(7) Uani 1 1 d . . .
C62 C 0.7670(3) 1.1258(3) 0.2281(2) 0.0324(8) Uani 1 1 d . . .
H62A H 0.8407 1.1231 0.2288 0.039 Uiso 1 1 calc R . .
C72 C 0.2362(3) 0.8639(3) 0.0174(2) 0.0308(7) Uani 1 1 d . . .
H72A H 0.1627 0.8695 -0.0113 0.032(10) Uiso 1 1 d R . .
C63 C 0.7356(3) 1.1717(3) 0.2989(2) 0.0381(8) Uani 1 1 d . . .
H63A H 0.7876 1.1998 0.3469 0.046 Uiso 1 1 calc R . .
C69 C 0.1493(4) 0.7046(3) 0.1654(3) 0.0474(11) Uani 1 1 d . . .
H69A H 0.0845 0.6703 0.1733 0.057 Uiso 1 1 calc R . .
C70 C 0.1495(3) 0.7564(3) 0.1003(3) 0.0408(9) Uani 1 1 d . . .
H70A H 0.0835 0.7588 0.0647 0.049 Uiso 1 1 calc R . .
C64 C 0.6257(3) 1.1750(3) 0.2969(3) 0.0426(9) Uani 1 1 d . . .
H64A H 0.6039 1.2045 0.3444 0.051 Uiso 1 1 calc R . .
C67 C 0.3445(4) 0.7515(4) 0.2066(3) 0.0464(10) Uani 1 1 d . . .
H67A H 0.4091 0.7497 0.2440 0.056 Uiso 1 1 calc R . .
C68 C 0.2482(4) 0.7040(4) 0.2198(3) 0.0513(11) Uani 1 1 d . . .
H68A H 0.2490 0.6711 0.2656 0.062 Uiso 1 1 calc R . .
C65 C 0.5475(3) 1.1350(3) 0.2251(2) 0.0390(9) Uani 1 1 d . . .
H65A H 0.4740 1.1383 0.2249 0.047 Uiso 1 1 calc R . .
C73 C 0.5771(3) 0.6961(3) -0.0250(2) 0.0371(8) Uani 1 1 d . . .
C76 C 0.7715(4) 0.6798(3) -0.0130(3) 0.0454(10) Uani 1 1 d . . .
H76A H 0.8441 0.7108 0.0013 0.054 Uiso 1 1 calc R . .
C79 C 0.5567(4) 0.5863(3) -0.0570(3) 0.0496(11) Uani 1 1 d . . .
H79A H 0.4849 0.5531 -0.0725 0.060 Uiso 1 1 calc R . .
C77 C 0.7480(5) 0.5736(4) -0.0437(3) 0.0576(13) Uani 1 1 d . . .
H77A H 0.8038 0.5331 -0.0497 0.069 Uiso 1 1 calc R . .
C78 C 0.6396(5) 0.5280(4) -0.0656(3) 0.0599(13) Uani 1 1 d . . .
H78A H 0.6230 0.4562 -0.0866 0.072 Uiso 1 1 calc R . .
N1A N 0.7424(3) 0.8062(2) 0.29722(19) 0.0315(6) Uani 1 1 d . . .
C3A C 0.8035(3) 0.8160(3) 0.2290(3) 0.0413(9) Uani 1 1 d . . .
H3AA H 0.8417 0.8871 0.2388 0.050 Uiso 1 1 calc R . .
H3AB H 0.7508 0.8061 0.1769 0.050 Uiso 1 1 calc R . .
C7A C 0.6577(3) 0.8812(3) 0.2892(3) 0.0410(9) Uani 1 1 d . . .
H7AA H 0.6057 0.8570 0.2370 0.049 Uiso 1 1 calc R . .
H7AB H 0.6939 0.9501 0.2871 0.049 Uiso 1 1 calc R . .
C1A C 0.6885(4) 0.6944(3) 0.2885(3) 0.0464(10) Uani 1 1 d . . .
H1AA H 0.6439 0.6922 0.3296 0.056 Uiso 1 1 calc R . .
H1AB H 0.7451 0.6502 0.3009 0.056 Uiso 1 1 calc R . .
C5A C 0.8195(4) 0.8331(4) 0.3813(3) 0.0488(11) Uani 1 1 d . . .
H5AA H 0.7792 0.8173 0.4229 0.059 Uiso 1 1 calc R . .
H5AB H 0.8763 0.7879 0.3819 0.059 Uiso 1 1 calc R . .
C2A C 0.6174(4) 0.6477(4) 0.2038(3) 0.0618(14) Uani 1 1 d . . .
H2AA H 0.5866 0.5769 0.2039 0.093 Uiso 1 1 calc R . .
H2AB H 0.6610 0.6473 0.1626 0.093 Uiso 1 1 calc R . .
H2AC H 0.5596 0.6894 0.1913 0.093 Uiso 1 1 calc R . .
C4A C 0.8855(4) 0.7394(4) 0.2202(3) 0.0571(12) Uani 1 1 d . . .
H4AA H 0.9201 0.7514 0.1754 0.086 Uiso 1 1 calc R . .
H4AB H 0.8486 0.6686 0.2089 0.086 Uiso 1 1 calc R . .
H4AC H 0.9398 0.7499 0.2708 0.086 Uiso 1 1 calc R . .
C8A C 0.5953(4) 0.8927(5) 0.3586(3) 0.0651(14) Uani 1 1 d . . .
H8AA H 0.5438 0.9414 0.3489 0.098 Uiso 1 1 calc R . .
H8AB H 0.6457 0.9185 0.4106 0.098 Uiso 1 1 calc R . .
H8AC H 0.5571 0.8254 0.3604 0.098 Uiso 1 1 calc R . .
C6A C 0.8729(4) 0.9464(5) 0.4055(4) 0.0712(16) Uani 1 1 d . . .
H6AA H 0.9201 0.9566 0.4593 0.107 Uiso 1 1 calc R . .
H6AB H 0.8176 0.9920 0.4067 0.107 Uiso 1 1 calc R . .
H6AC H 0.9150 0.9625 0.3657 0.107 Uiso 1 1 calc R . .
N2S N 0.3688(3) 0.4483(3) 0.3032(2) 0.0410(8) Uani 1 1 d . . .
C4S C 0.4191(4) 0.5387(4) 0.3497(3) 0.0490(11) Uani 1 1 d . . .
H4SA H 0.3753 0.5885 0.3653 0.059 Uiso 1 1 calc R . .
O2S O 0.5177(3) 0.5624(3) 0.3737(3) 0.0786(12) Uani 1 1 d . . .
C6S C 0.2511(4) 0.4264(4) 0.2778(3) 0.0540(12) Uani 1 1 d . . .
H6SA H 0.2194 0.4864 0.2989 0.081 Uiso 1 1 calc R . .
H6SB H 0.2253 0.3663 0.2993 0.081 Uiso 1 1 calc R . .
H6SC H 0.2305 0.4121 0.2184 0.081 Uiso 1 1 calc R . .
C5S C 0.4311(5) 0.3664(4) 0.2769(4) 0.0734(17) Uani 1 1 d . . .
H5SA H 0.5077 0.3904 0.2974 0.110 Uiso 1 1 calc R . .
H5SB H 0.4160 0.3503 0.2174 0.110 Uiso 1 1 calc R . .
H5SC H 0.4111 0.3044 0.2983 0.110 Uiso 1 1 calc R . .
O1S O -0.0306(3) -0.0269(3) 0.1612(3) 0.0759(12) Uani 1 1 d . . .
N1S N 0.1316(3) 0.0674(4) 0.1666(3) 0.0594(11) Uani 1 1 d . . .
C3S C 0.0687(4) -0.0153(4) 0.1775(3) 0.0554(12) Uani 1 1 d . . .
H3SA H 0.1029 -0.0683 0.1992 0.067 Uiso 1 1 calc R . .
C1S C 0.2499(4) 0.0769(6) 0.1878(4) 0.082(2) Uani 1 1 d . . .
H1SA H 0.2713 0.0134 0.2049 0.123 Uiso 1 1 calc R . .
H1SB H 0.2777 0.1354 0.2322 0.123 Uiso 1 1 calc R . .
H1SC H 0.2789 0.0881 0.1403 0.123 Uiso 1 1 calc R . .
C2S C 0.0821(6) 0.1542(6) 0.1386(5) 0.108(3) Uani 1 1 d . . .
H2SA H 0.0040 0.1372 0.1270 0.161 Uiso 1 1 calc R . .
H2SB H 0.1050 0.1675 0.0892 0.161 Uiso 1 1 calc R . .
H2SC H 0.1041 0.2158 0.1810 0.161 Uiso 1 1 calc R . .

loop_
_atom_site_aniso_label
_atom_site_aniso_U_11
_atom_site_aniso_U_22
_atom_site_aniso_U_33
_atom_site_aniso_U_23
_atom_site_aniso_U_13
_atom_site_aniso_U_12
Fe1 0.0226(2) 0.0298(3) 0.0292(3) 0.0069(2) 0.00171(19) 0.00215(19)
O5 0.0297(14) 0.0355(14) 0.0516(17) 0.0165(12) 0.0072(12) 0.0056(11)
O3 0.0304(14) 0.0540(17) 0.0307(13) 0.0084(12) 0.0054(11) 0.0024(12)
O1 0.0243(13) 0.0282(12) 0.0405(14) -0.0010(10) 0.0020(10) 0.0035(10)
N1 0.0256(15) 0.0281(14) 0.0280(14) 0.0069(11) 0.0023(11) 0.0044(11)
N3 0.0251(15) 0.0269(14) 0.0290(15) 0.0068(11) 0.0040(11) 0.0027(11)
C1 0.034(2) 0.0306(18) 0.0360(19) 0.0034(15) 0.0110(15) 0.0043(14)
C2 0.0325(19) 0.0291(17) 0.0302(18) 0.0028(14) 0.0099(14) -0.0004(14)
C3 0.033(2) 0.037(2) 0.044(2) 0.0043(17) 0.0117(16) -0.0038(16)
C4 0.046(3) 0.037(2) 0.058(3) 0.0053(19) 0.021(2) -0.0057(18)
C5 0.059(3) 0.031(2) 0.071(3) 0.018(2) 0.024(2) 0.0060(19)
C6 0.046(2) 0.036(2) 0.063(3) 0.017(2) 0.015(2) 0.0101(18)
C7 0.0234(17) 0.0343(18) 0.0311(18) 0.0029(14) 0.0035(13) 0.0021(13)
C8 0.037(2) 0.0293(18) 0.0347(19) 0.0079(15) 0.0038(15) 0.0071(15)
C9 0.045(2) 0.043(2) 0.038(2) 0.0091(17) 0.0117(17) 0.0073(18)
C10 0.065(3) 0.052(3) 0.031(2) 0.0011(18) 0.012(2) 0.008(2)
C11 0.058(3) 0.044(2) 0.034(2) -0.0037(18) -0.0011(19) 0.003(2)
C12 0.039(2) 0.036(2) 0.039(2) -0.0002(16) -0.0015(17) -0.0003(16)
C13 0.037(2) 0.0260(17) 0.0303(18) 0.0061(14) 0.0011(14) 0.0058(14)
C14 0.0254(18) 0.0284(17) 0.0353(19) 0.0058(14) 0.0012(14) 0.0026(13)
C15 0.0208(16) 0.0305(17) 0.0313(17) 0.0069(14) 0.0006(13) 0.0029(13)
C16 0.0314(18) 0.0287(17) 0.0272(17) 0.0083(13) 0.0051(13) 0.0056(14)
C17 0.0313(19) 0.0354(19) 0.0349(19) 0.0093(15) 0.0069(15) 0.0071(15)
C18 0.041(2) 0.037(2) 0.047(2) 0.0060(17) 0.0126(18) 0.0145(17)
C19 0.047(2) 0.032(2) 0.047(2) -0.0039(17) 0.0105(19) 0.0070(17)
C20 0.034(2) 0.034(2) 0.045(2) -0.0013(17) 0.0037(16) -0.0001(15)
C21 0.0310(19) 0.0294(17) 0.0321(18) 0.0068(14) 0.0061(14) 0.0048(14)
Fe2 0.0211(2) 0.0318(3) 0.0307(3) 0.0085(2) 0.00140(19) -0.00080(19)
O4 0.0301(14) 0.0477(16) 0.0389(15) 0.0194(12) 0.0002(11) -0.0026(12)
O2 0.0201(12) 0.0372(14) 0.0343(13) -0.0029(11) 0.0006(10) 0.0023(10)
N2 0.0250(15) 0.0276(14) 0.0270(14) 0.0081(11) 0.0012(11) 0.0020(11)
N4 0.0240(14) 0.0274(14) 0.0267(14) 0.0045(11) 0.0029(11) 0.0011(11)
O6 0.0342(15) 0.0333(14) 0.0621(19) 0.0063(13) -0.0016(13) -0.0015(12)
C71 0.0295(18) 0.0276(17) 0.0346(19) 0.0024(14) 0.0106(14) 0.0007(14)
C75 0.0264(18) 0.0358(18) 0.0267(17) 0.0094(14) 0.0036(13) 0.0034(14)
C80 0.0176(16) 0.0315(17) 0.0324(18) 0.0047(14) 0.0008(13) 0.0010(13)
C74 0.045(2) 0.0293(18) 0.0277(17) 0.0098(14) 0.0073(15) 0.0091(15)
C66 0.033(2) 0.0319(18) 0.0352(19) 0.0023(15) 0.0073(15) 0.0029(15)
C61 0.0267(17) 0.0279(16) 0.0265(16) 0.0081(13) 0.0039(13) 0.0008(13)
C60 0.0270(18) 0.0278(17) 0.0337(18) 0.0047(14) 0.0012(14) 0.0019(13)
C62 0.0257(18) 0.0364(19) 0.0326(18) 0.0082(15) -0.0001(14) 0.0010(14)
C72 0.0230(17) 0.0332(18) 0.0333(18) 0.0017(14) 0.0040(13) 0.0011(13)
C63 0.037(2) 0.041(2) 0.0306(19) 0.0013(16) -0.0017(15) 0.0004(16)
C69 0.047(3) 0.041(2) 0.064(3) 0.015(2) 0.031(2) 0.0052(19)
C70 0.033(2) 0.039(2) 0.051(2) 0.0035(18) 0.0151(18) 0.0020(16)
C64 0.041(2) 0.046(2) 0.036(2) -0.0052(17) 0.0069(17) 0.0063(18)
C67 0.049(3) 0.053(3) 0.045(2) 0.021(2) 0.0139(19) 0.012(2)
C68 0.063(3) 0.050(3) 0.056(3) 0.026(2) 0.030(2) 0.017(2)
C65 0.0269(19) 0.046(2) 0.040(2) -0.0030(17) 0.0063(15) 0.0045(16)
C73 0.046(2) 0.0301(18) 0.0326(19) 0.0091(15) 0.0018(16) 0.0025(16)
C76 0.051(3) 0.041(2) 0.048(2) 0.0096(19) 0.015(2) 0.0138(19)
C79 0.062(3) 0.032(2) 0.049(3) 0.0074(18) 0.001(2) -0.0017(19)
C77 0.075(4) 0.040(2) 0.063(3) 0.008(2) 0.019(3) 0.025(2)
C78 0.085(4) 0.030(2) 0.061(3) 0.003(2) 0.011(3) 0.008(2)
N1A 0.0329(16) 0.0336(16) 0.0296(15) 0.0115(12) 0.0059(12) 0.0042(12)
C3A 0.043(2) 0.050(2) 0.039(2) 0.0186(18) 0.0151(17) 0.0112(18)
C7A 0.038(2) 0.038(2) 0.048(2) 0.0092(18) 0.0089(18) 0.0082(17)
C1A 0.050(3) 0.035(2) 0.056(3) 0.0181(19) 0.011(2) 0.0023(18)
C5A 0.044(3) 0.068(3) 0.033(2) 0.013(2) 0.0019(18) 0.007(2)
C2A 0.053(3) 0.043(3) 0.076(4) -0.007(2) 0.002(3) -0.002(2)
C4A 0.051(3) 0.069(3) 0.059(3) 0.013(3) 0.023(2) 0.021(2)
C8A 0.047(3) 0.081(4) 0.067(3) -0.002(3) 0.021(2) 0.011(3)
C6A 0.048(3) 0.074(4) 0.072(4) -0.016(3) -0.007(3) -0.004(3)
N2S 0.0340(18) 0.0418(19) 0.048(2) 0.0103(15) 0.0087(15) 0.0058(14)
C4S 0.049(3) 0.053(3) 0.044(2) 0.009(2) 0.007(2) 0.001(2)
O2S 0.049(2) 0.092(3) 0.080(3) 0.017(2) -0.0090(19) -0.020(2)
C6S 0.037(2) 0.066(3) 0.057(3) 0.021(2) 0.003(2) -0.005(2)
C5S 0.068(4) 0.056(3) 0.104(5) 0.011(3) 0.033(3) 0.020(3)
O1S 0.0311(18) 0.066(2) 0.130(4) 0.029(2) 0.011(2) -0.0025(16)
N1S 0.035(2) 0.078(3) 0.056(2) 0.001(2) 0.0085(17) -0.012(2)
C3S 0.038(3) 0.052(3) 0.071(3) 0.001(2) 0.010(2) 0.002(2)
C1S 0.037(3) 0.125(5) 0.066(4) -0.025(3) 0.015(2) -0.021(3)
C2S 0.080(5) 0.107(6) 0.132(7) 0.070(5) -0.004(4) -0.030(4)

loop_
_atom_type_symbol
_atom_type_description
_atom_type_scat_dispersion_real
_atom_type_scat_dispersion_imag
_atom_type_scat_source
C C 0.0033 0.0016 'International Tables Vol C Tables 4.2.6.8 and 6.1.1.4'
H H 0.0000 0.0000 'International Tables Vol C Tables 4.2.6.8 and 6.1.1.4'
N N 0.0061 0.0033 'International Tables Vol C Tables 4.2.6.8 and 6.1.1.4'
O O 0.0106 0.0060 'International Tables Vol C Tables 4.2.6.8 and 6.1.1.4'
Fe Fe 0.3463 0.8444 'International Tables Vol C Tables 4.2.6.8 and 6.1.1.4'

loop_
_geom_angle_atom_site_label_1
_geom_angle_atom_site_label_2
_geom_angle_atom_site_label_3
_geom_angle
_geom_angle_site_symmetry_1
_geom_angle_site_symmetry_3
_geom_angle_publ_flag
O3 Fe1 O5 90.29(12) . . ?
O3 Fe1 O1 169.64(11) . 2_566 ?
O5 Fe1 O1 92.73(11) . 2_566 ?
O3 Fe1 O1 94.49(12) . . ?
O5 Fe1 O1 168.54(10) . . ?
O1 Fe1 O1 84.40(10) 2_566 . ?
O3 Fe1 N3 104.75(12) . . ?
O5 Fe1 N3 86.19(11) . . ?
O1 Fe1 N3 85.34(11) 2_566 . ?
O1 Fe1 N3 82.52(11) . . ?
O3 Fe1 N1 87.20(12) . . ?
O5 Fe1 N1 109.74(11) . . ?
O1 Fe1 N1 82.46(11) 2_566 . ?
O1 Fe1 N1 80.94(10) . . ?
N3 Fe1 N1 160.29(11) . . ?
C1 O5 Fe1 131.2(2) . . ?
C8 O3 Fe1 133.6(3) . . ?
C21 O1 Fe1 119.1(2) . 2_566 ?
C21 O1 Fe1 122.2(2) . . ?
Fe1 O1 Fe1 95.60(10) 2_566 . ?
C14 N1 C15 114.7(3) . 2_566 ?
C14 N1 Fe1 123.3(3) . . ?
C15 N1 Fe1 120.0(2) 2_566 . ?
C7 N3 C15 115.5(3) . . ?
C7 N3 Fe1 125.3(2) . . ?
C15 N3 Fe1 119.1(2) . . ?
O5 C1 C6 119.8(4) . . ?
O5 C1 C2 124.1(3) . . ?
C6 C1 C2 116.0(4) . . ?
C3 C2 C1 119.9(3) . . ?
C3 C2 C7 116.8(3) . . ?
C1 C2 C7 123.2(3) . . ?
C4 C3 C2 122.0(4) . . ?
C3 C4 C5 118.3(4) . . ?
C6 C5 C4 121.7(4) . . ?
C5 C6 C1 122.0(4) . . ?
N3 C7 C2 126.8(3) . . ?
O3 C8 C9 119.8(4) . . ?
O3 C8 C13 123.4(3) . . ?
C9 C8 C13 116.8(3) . . ?
C10 C9 C8 122.0(4) . . ?
C9 C10 C11 121.0(4) . . ?
C12 C11 C10 118.6(4) . . ?
C11 C12 C13 122.3(4) . . ?
C12 C13 C8 119.3(4) . . ?
C12 C13 C14 117.2(4) . . ?
C8 C13 C14 123.4(3) . . ?
N1 C14 C13 127.9(3) . . ?
N1 C15 N3 106.9(3) 2_566 . ?
N1 C15 C16 111.2(3) 2_566 . ?
N3 C15 C16 110.1(3) . . ?
C17 C16 C21 120.6(3) . . ?
C17 C16 C15 121.9(3) . . ?
C21 C16 C15 117.5(3) . . ?
C18 C17 C16 119.9(4) . . ?
C19 C18 C17 119.6(4) . . ?
C18 C19 C20 121.2(4) . . ?
C19 C20 C21 119.9(4) . . ?
O1 C21 C20 121.6(3) . . ?
O1 C21 C16 119.5(3) . . ?
C20 C21 C16 118.9(3) . . ?
O6 Fe2 O4 90.84(13) . . ?
O6 Fe2 O2 168.94(11) . . ?
O4 Fe2 O2 92.63(12) . . ?
O6 Fe2 O2 93.06(12) . 2_675 ?
O4 Fe2 O2 168.20(10) . 2_675 ?
O2 Fe2 O2 85.63(10) . 2_675 ?
O6 Fe2 N4 104.31(12) . . ?
O4 Fe2 N4 85.80(11) . . ?
O2 Fe2 N4 86.42(11) . . ?
O2 Fe2 N4 82.44(10) 2_675 . ?
O6 Fe2 N2 86.85(12) . . ?
O4 Fe2 N2 109.22(11) . . ?
O2 Fe2 N2 82.09(11) . . ?
O2 Fe2 N2 82.13(10) 2_675 . ?
N4 Fe2 N2 161.39(11) . . ?
C66 O4 Fe2 130.4(2) . . ?
C60 O2 Fe2 120.6(2) . . ?
C60 O2 Fe2 121.8(2) . 2_675 ?
Fe2 O2 Fe2 94.37(10) . 2_675 ?
C75 N2 C80 115.2(3) . . ?
C75 N2 Fe2 124.2(2) . . ?
C80 N2 Fe2 119.9(2) . . ?
C72 N4 C80 115.8(3) . 2_675 ?
C72 N4 Fe2 124.6(2) . . ?
C80 N4 Fe2 119.4(2) 2_675 . ?
C73 O6 Fe2 134.3(3) . . ?
C70 C71 C66 119.9(4) . . ?
C70 C71 C72 116.9(3) . . ?
C66 C71 C72 123.2(3) . . ?
N2 C75 C74 127.5(3) . . ?
N2 C80 N4 107.2(3) . 2_675 ?
N2 C80 C61 111.1(3) . . ?
N4 C80 C61 109.8(3) 2_675 . ?
C76 C74 C73 119.2(4) . . ?
C76 C74 C75 117.4(4) . . ?
C73 C74 C75 123.4(3) . . ?
O4 C66 C67 120.2(4) . . ?
O4 C66 C71 123.5(3) . . ?
C67 C66 C71 116.3(4) . . ?
C62 C61 C60 120.4(3) . . ?
C62 C61 C80 122.4(3) . . ?
C60 C61 C80 117.2(3) . . ?
O2 C60 C65 121.9(3) . . ?
O2 C60 C61 119.6(3) . . ?
C65 C60 C61 118.5(3) . . ?
C63 C62 C61 120.6(3) . . ?
N4 C72 C71 126.8(3) . . ?
C64 C63 C62 119.0(4) . . ?
C70 C69 C68 118.6(4) . . ?
C69 C70 C71 122.0(4) . . ?
C63 C64 C65 121.0(4) . . ?
C68 C67 C66 122.4(4) . . ?
C67 C68 C69 120.8(4) . . ?
C64 C65 C60 120.5(4) . . ?
O6 C73 C79 119.8(4) . . ?
O6 C73 C74 123.4(3) . . ?
C79 C73 C74 116.8(4) . . ?
C77 C76 C74 122.0(5) . . ?
C78 C79 C73 121.9(4) . . ?
C76 C77 C78 118.7(5) . . ?
C79 C78 C77 121.4(4) . . ?
C3A N1A C1A 110.5(3) . . ?
C3A N1A C5A 110.8(3) . . ?
C1A N1A C5A 107.0(3) . . ?
C3A N1A C7A 106.5(3) . . ?
C1A N1A C7A 110.9(3) . . ?
C5A N1A C7A 111.2(3) . . ?
N1A C3A C4A 115.3(3) . . ?
N1A C7A C8A 114.9(4) . . ?
N1A C1A C2A 115.2(4) . . ?
C6A C5A N1A 114.9(4) . . ?
C4S N2S C6S 122.2(4) . . ?
C4S N2S C5S 120.4(4) . . ?
C6S N2S C5S 117.4(4) . . ?
O2S C4S N2S 125.8(5) . . ?
C3S N1S C2S 119.4(5) . . ?
C3S N1S C1S 121.9(5) . . ?
C2S N1S C1S 118.5(5) . . ?
O1S C3S N1S 124.5(5) . . ?

loop_
_geom_bond_atom_site_label_1
_geom_bond_atom_site_label_2
_geom_bond_distance
_geom_bond_site_symmetry_2
_geom_bond_publ_flag
Fe1 O3 1.961(3) . ?
Fe1 O5 2.004(3) . ?
Fe1 O1 2.089(3) 2_566 ?
Fe1 O1 2.118(3) . ?
Fe1 N3 2.162(3) . ?
Fe1 N1 2.171(3) . ?
O5 C1 1.292(4) . ?
O3 C8 1.302(4) . ?
O1 C21 1.339(4) . ?
O1 Fe1 2.089(3) 2_566 ?
N1 C14 1.290(4) . ?
N1 C15 1.482(5) 2_566 ?
N3 C7 1.291(4) . ?
N3 C15 1.489(4) . ?
C1 C6 1.425(5) . ?
C1 C2 1.429(5) . ?
C2 C3 1.415(5) . ?
C2 C7 1.436(5) . ?
C3 C4 1.371(6) . ?
C4 C5 1.392(7) . ?
C5 C6 1.368(6) . ?
C8 C9 1.411(5) . ?
C8 C13 1.427(5) . ?
C9 C10 1.371(6) . ?
C10 C11 1.405(7) . ?
C11 C12 1.353(6) . ?
C12 C13 1.419(5) . ?
C13 C14 1.431(5) . ?
C15 N1 1.482(5) 2_566 ?
C15 C16 1.499(5) . ?
C16 C17 1.393(5) . ?
C16 C21 1.401(5) . ?
C17 C18 1.389(5) . ?
C18 C19 1.384(6) . ?
C19 C20 1.384(6) . ?
C20 C21 1.399(5) . ?
Fe2 O6 1.961(3) . ?
Fe2 O4 2.002(3) . ?
Fe2 O2 2.079(3) . ?
Fe2 O2 2.120(3) 2_675 ?
Fe2 N4 2.153(3) . ?
Fe2 N2 2.180(3) . ?
O4 C66 1.301(4) . ?
O2 C60 1.345(4) . ?
O2 Fe2 2.120(3) 2_675 ?
N2 C75 1.288(5) . ?
N2 C80 1.484(4) . ?
N4 C72 1.288(4) . ?
N4 C80 1.484(4) 2_675 ?
O6 C73 1.293(5) . ?
C71 C70 1.414(5) . ?
C71 C66 1.422(5) . ?
C71 C72 1.442(5) . ?
C75 C74 1.440(5) . ?
C80 N4 1.484(4) 2_675 ?
C80 C61 1.500(5) . ?
C74 C76 1.414(6) . ?
C74 C73 1.429(6) . ?
C66 C67 1.412(6) . ?
C61 C62 1.393(5) . ?
C61 C60 1.402(5) . ?
C60 C65 1.391(5) . ?
C62 C63 1.386(5) . ?
C63 C64 1.383(6) . ?
C69 C70 1.364(6) . ?
C69 C68 1.394(7) . ?
C64 C65 1.388(5) . ?
C67 C68 1.375(6) . ?
C73 C79 1.421(5) . ?
C76 C77 1.373(6) . ?
C79 C78 1.367(7) . ?
C77 C78 1.387(7) . ?
N1A C3A 1.508(5) . ?
N1A C1A 1.510(5) . ?
N1A C5A 1.514(5) . ?
N1A C7A 1.516(5) . ?
C3A C4A 1.516(6) . ?
C7A C8A 1.520(6) . ?
C1A C2A 1.520(7) . ?
C5A C6A 1.512(7) . ?
N2S C4S 1.325(6) . ?
N2S C6S 1.445(5) . ?
N2S C5S 1.449(6) . ?
C4S O2S 1.221(6) . ?
O1S C3S 1.216(6) . ?
N1S C3S 1.324(6) . ?
N1S C2S 1.438(8) . ?
N1S C1S 1.451(6) . ?
